data_2212307
loop_
_publ_author_name
'Yip Foo Win'
'Siang Guan Teoh'
'Jeannie Bee-Jan Teh'
'Hoong-Kun Fun'
'Latiffah Zakaria'

_publ_section_title
;
 [4-(Diethylamino)benzoato-\k<i>O</i>]triphenyltin(IV)
;
_journal_coeditor_code NG2192
_journal_issue 2
_journal_name_full 'Acta Crystallographica Section E'
_journal_page_first m323
_journal_page_last m325
_journal_paper_doi 10.1107/S1600536806055905
_journal_volume 63
_journal_year 2007
_chemical_formula_iupac '[Sn (C6 H5)3 (C11 H14 N O2)]'
_chemical_formula_moiety 'C29 H29 N O2 Sn'
_chemical_formula_sum 'C29 H29 N O2 Sn'
_chemical_formula_weight 542.22
_chemical_name_systematic
;
[4-(Diethylamino)benzoato-\kO]triphenyltin(IV)
;
_space_group_IT_number 2
_symmetry_cell_setting triclinic
_symmetry_space_group_name_Hall '-P 1'
_symmetry_space_group_name_H-M 'P -1'
_atom_sites_solution_hydrogens geom
_atom_sites_solution_primary direct
_atom_sites_solution_secondary difmap
_audit_creation_method SHELXL-97
_cell_angle_alpha 84.6320(10)
_cell_angle_beta 82.1170(10)
_cell_angle_gamma 84.2600(10)
_cell_formula_units_Z 4
_cell_length_a 10.8876(3)
_cell_length_b 13.0407(3)
_cell_length_c 17.8896(5)
_cell_measurement_reflns_used 9586
_cell_measurement_temperature 100.00(10)
_cell_measurement_theta_max 37.50
_cell_measurement_theta_min 1.15
_cell_volume 2495.16(11)
_computing_cell_refinement APEX2
_computing_data_collection 'APEX2 (Bruker, 2005)'
_computing_data_reduction 'SAINT (Bruker, 2005)'
_computing_molecular_graphics SHELXTL
_computing_publication_material
;
SHELXTL and PLATON (Spek, 2003)
;
_computing_structure_refinement SHELXTL
_computing_structure_solution 'SHELXTL (Sheldrick, 1998)'
_diffrn_ambient_temperature 297(2)
_diffrn_detector_area_resol_mean 8.33
_diffrn_measured_fraction_theta_full 0.992
_diffrn_measured_fraction_theta_max 0.992
_diffrn_measurement_device_type
;
Bruker SMART APEX2 CCD
;
_diffrn_measurement_method \w
_diffrn_radiation_monochromator graphite
_diffrn_radiation_source 'fine-focus sealed tube'
_diffrn_radiation_type MoK\a
_diffrn_radiation_wavelength 0.71073
_diffrn_reflns_av_R_equivalents 0.0321
_diffrn_reflns_av_sigmaI/netI 0.0291
_diffrn_reflns_limit_h_max 18
_diffrn_reflns_limit_h_min -18
_diffrn_reflns_limit_k_max 22
_diffrn_reflns_limit_k_min -22
_diffrn_reflns_limit_l_max 30
_diffrn_reflns_limit_l_min -30
_diffrn_reflns_number 104338
_diffrn_reflns_theta_full 37.50
_diffrn_reflns_theta_max 37.50
_diffrn_reflns_theta_min 1.15
_diffrn_standards_number 0
_exptl_absorpt_coefficient_mu 1.049
_exptl_absorpt_correction_T_max 0.7348
_exptl_absorpt_correction_T_min 0.6462
_exptl_absorpt_correction_type multi-scan
_exptl_absorpt_process_details '(SADABS; Bruker, 2005)'
_exptl_crystal_colour Colourless
_exptl_crystal_density_diffrn 1.443
_exptl_crystal_density_method 'not measured'
_exptl_crystal_description Block
_exptl_crystal_F_000 1104
_exptl_crystal_size_max 0.41
_exptl_crystal_size_mid 0.36
_exptl_crystal_size_min 0.31
_refine_diff_density_max 0.939
_refine_diff_density_min -0.396
_refine_ls_extinction_method none
_refine_ls_goodness_of_fit_ref 1.044
_refine_ls_hydrogen_treatment constr
_refine_ls_matrix_type full
_refine_ls_number_parameters 595
_refine_ls_number_reflns 26062
_refine_ls_number_restraints 0
_refine_ls_restrained_S_all 1.044
_refine_ls_R_factor_all 0.0378
_refine_ls_R_factor_gt 0.0274
_refine_ls_shift/su_max 0.000
_refine_ls_shift/su_mean 0.000
_refine_ls_structure_factor_coef Fsqd
_refine_ls_weighting_details 'calc w=1/[\s^2^(Fo^2^)+(0.0321P)^2^+0.7386P] where P=(Fo^2^+2Fc^2^)/3'
_refine_ls_weighting_scheme calc
_refine_ls_wR_factor_gt 0.0638
_refine_ls_wR_factor_ref 0.0719
_reflns_number_gt 21490
_reflns_number_total 26062
_reflns_threshold_expression I>2\s(I)
_cod_data_source_file ng2192.cif
_cod_data_source_block I
_cod_database_code 2212307
_cod_database_fobs_code 2212307

loop_
_symmetry_equiv_pos_as_xyz
'x, y, z'
'-x, -y, -z'

loop_
_atom_site_type_symbol
_atom_site_label
_atom_site_fract_x
_atom_site_fract_y
_atom_site_fract_z
_atom_site_U_iso_or_equiv
_atom_site_adp_type
_atom_site_calc_flag
_atom_site_refinement_flags
_atom_site_occupancy
Sn Sn1A 0.232737(7) 0.120962(6) 0.153830(4) 0.01695(2) Uani d . 1
O O1A 0.37995(8) 0.21015(7) 0.11846(5) 0.02091(15) Uani d . 1
O O2A 0.32743(9) 0.25267(8) 0.23606(5) 0.02427(17) Uani d . 1
N N1A 0.66931(10) 0.61659(8) 0.09829(6) 0.02212(19) Uani d . 1
C C1A 0.19788(13) 0.05763(11) -0.00837(7) 0.0257(2) Uani d . 1
H H1AA 0.1328 0.1096 -0.0083 0.031 Uiso calc R 1
C C2A 0.23065(15) 0.00048(12) -0.07150(8) 0.0309(3) Uani d . 1
H H2AA 0.1870 0.0145 -0.1130 0.037 Uiso calc R 1
C C3A 0.32769(14) -0.07687(11) -0.07272(8) 0.0287(3) Uani d . 1
H H3AA 0.3491 -0.1148 -0.1148 0.034 Uiso calc R 1
C C4A 0.39246(12) -0.09737(11) -0.01103(8) 0.0261(2) Uani d . 1
H H4AA 0.4579 -0.1490 -0.0116 0.031 Uiso calc R 1
C C5A 0.35976(11) -0.04080(10) 0.05197(8) 0.0231(2) Uani d . 1
H H5AA 0.4039 -0.0553 0.0933 0.028 Uiso calc R 1
C C6A 0.26195(11) 0.03735(9) 0.05451(7) 0.01990(19) Uani d . 1
C C7A 0.25580(11) 0.01300(10) 0.24940(7) 0.02001(19) Uani d . 1
C C8A 0.26221(13) -0.09309(10) 0.24174(8) 0.0248(2) Uani d . 1
H H8AA 0.2589 -0.1164 0.1946 0.030 Uiso calc R 1
C C9A 0.27349(15) -0.16427(12) 0.30406(9) 0.0312(3) Uani d . 1
H H9AA 0.2778 -0.2347 0.2982 0.037 Uiso calc R 1
C C10A 0.27837(15) -0.13070(13) 0.37458(9) 0.0322(3) Uani d . 1
H H10A 0.2875 -0.1783 0.4159 0.039 Uiso calc R 1
C C11A 0.26950(17) -0.02539(13) 0.38316(8) 0.0353(3) Uani d . 1
H H11A 0.2711 -0.0024 0.4307 0.042 Uiso calc R 1
C C12A 0.25828(15) 0.04580(12) 0.32118(8) 0.0298(3) Uani d . 1
H H12A 0.2524 0.1162 0.3276 0.036 Uiso calc R 1
C C13A -0.02679(11) 0.21252(10) 0.11951(7) 0.0214(2) Uani d . 1
H H13A -0.0193 0.1573 0.0893 0.026 Uiso calc R 1
C C14A -0.13456(12) 0.27974(11) 0.12385(8) 0.0255(2) Uani d . 1
H H14A -0.1982 0.2697 0.0963 0.031 Uiso calc R 1
C C15A -0.14720(12) 0.36157(11) 0.16919(8) 0.0270(2) Uani d . 1
H H15A -0.2196 0.4061 0.1724 0.032 Uiso calc R 1
C C16A -0.05207(12) 0.37719(10) 0.20981(8) 0.0259(2) Uani d . 1
H H16A -0.0606 0.4322 0.2402 0.031 Uiso calc R 1
C C17A 0.05652(11) 0.31034(10) 0.20517(8) 0.0233(2) Uani d . 1
H H17A 0.1203 0.3213 0.2324 0.028 Uiso calc R 1
C C18A 0.07047(10) 0.22695(9) 0.15998(7) 0.01852(18) Uani d . 1
C C19A 0.38771(10) 0.26945(9) 0.17306(7) 0.01899(19) Uani d . 1
C C20A 0.46500(10) 0.35646(9) 0.15350(7) 0.01793(18) Uani d . 1
C C21A 0.46492(11) 0.42999(10) 0.20563(7) 0.0208(2) Uani d . 1
H H21A 0.4199 0.4204 0.2535 0.025 Uiso calc R 1
C C22A 0.52994(11) 0.51644(10) 0.18785(7) 0.0221(2) Uani d . 1
H H22A 0.5268 0.5645 0.2235 0.026 Uiso calc R 1
C C23A 0.60150(10) 0.53301(9) 0.11603(7) 0.01842(18) Uani d . 1
C C24A 0.60097(11) 0.45818(9) 0.06362(7) 0.01928(19) Uani d . 1
H H24A 0.6466 0.4667 0.0159 0.023 Uiso calc R 1
C C25A 0.53412(11) 0.37298(9) 0.08203(7) 0.01902(19) Uani d . 1
H H25A 0.5349 0.3255 0.0463 0.023 Uiso calc R 1
C C26A 0.67789(14) 0.68969(12) 0.15369(9) 0.0294(3) Uani d . 1
H H26A 0.7582 0.7179 0.1431 0.035 Uiso calc R 1
H H26B 0.6726 0.6535 0.2038 0.035 Uiso calc R 1
C C27A 0.57548(18) 0.77772(14) 0.15292(13) 0.0453(4) Uani d . 1
H H27A 0.5845 0.8240 0.1901 0.068 Uiso calc R 1
H H27B 0.4958 0.7503 0.1644 0.068 Uiso calc R 1
H H27C 0.5813 0.8146 0.1037 0.068 Uiso calc R 1
C C28A 0.73938(12) 0.63671(10) 0.02353(8) 0.0244(2) Uani d . 1
H H28A 0.7454 0.7106 0.0136 0.029 Uiso calc R 1
H H28B 0.6942 0.6147 -0.0144 0.029 Uiso calc R 1
C C29A 0.86960(14) 0.58162(13) 0.01607(10) 0.0330(3) Uani d . 1
H H29A 0.9113 0.5975 -0.0339 0.050 Uiso calc R 1
H H29B 0.8643 0.5083 0.0247 0.050 Uiso calc R 1
H H29C 0.9155 0.6042 0.0527 0.050 Uiso calc R 1
Sn Sn1B 0.107692(7) 0.217522(6) 0.682315(4) 0.01738(2) Uani d . 1
O O1B 0.27305(9) 0.28618(7) 0.66038(5) 0.02198(16) Uani d . 1
O O2B 0.12953(9) 0.41812(8) 0.65603(6) 0.02370(17) Uani d . 1
N N1B 0.62957(10) 0.64992(8) 0.56881(6) 0.02054(18) Uani d . 1
C C1B -0.07930(13) 0.35602(11) 0.78514(8) 0.0266(2) Uani d . 1
H H1BA -0.0700 0.4057 0.7444 0.032 Uiso calc R 1
C C2B -0.16359(16) 0.37705(12) 0.84897(9) 0.0348(3) Uani d . 1
H H2BA -0.2108 0.4405 0.8505 0.042 Uiso calc R 1
C C3B -0.17734(15) 0.30379(13) 0.91024(9) 0.0325(3) Uani d . 1
H H3BA -0.2338 0.3181 0.9527 0.039 Uiso calc R 1
C C4B -0.10692(13) 0.20913(11) 0.90819(8) 0.0269(2) Uani d . 1
H H4BA -0.1153 0.1602 0.9494 0.032 Uiso calc R 1
C C5B -0.02383(12) 0.18770(10) 0.84433(7) 0.0228(2) Uani d . 1
H H5BA 0.0225 0.1239 0.8429 0.027 Uiso calc R 1
C C6B -0.00882(11) 0.26069(9) 0.78211(7) 0.01954(19) Uani d . 1
C C7B 0.19764(11) 0.06534(9) 0.69858(7) 0.01995(19) Uani d . 1
C C8B 0.12848(12) -0.02100(10) 0.70771(7) 0.0222(2) Uani d . 1
H H8BA 0.0429 -0.0119 0.7068 0.027 Uiso calc R 1
C C9B 0.18659(14) -0.12029(10) 0.71819(7) 0.0251(2) Uani d . 1
H H9BA 0.1397 -0.1770 0.7240 0.030 Uiso calc R 1
C C10B 0.31376(14) -0.13510(11) 0.72001(8) 0.0274(3) Uani d . 1
H H10B 0.3520 -0.2015 0.7279 0.033 Uiso calc R 1
C C11B 0.38424(13) -0.05061(11) 0.71003(8) 0.0285(3) Uani d . 1
H H11B 0.4698 -0.0605 0.7108 0.034 Uiso calc R 1
C C12B 0.32661(12) 0.04897(10) 0.69878(8) 0.0237(2) Uani d . 1
H H12B 0.3744 0.1052 0.6913 0.028 Uiso calc R 1
C C13B 0.04811(13) 0.14701(10) 0.53379(8) 0.0243(2) Uani d . 1
H H13B 0.0991 0.0886 0.5474 0.029 Uiso calc R 1
C C14B -0.00514(15) 0.15228(11) 0.46682(8) 0.0303(3) Uani d . 1
H H14B 0.0107 0.0978 0.4359 0.036 Uiso calc R 1
C C15B -0.08175(16) 0.23883(12) 0.44639(8) 0.0319(3) Uani d . 1
H H15B -0.1179 0.2422 0.4019 0.038 Uiso calc R 1
C C16B -0.10446(15) 0.32042(12) 0.49240(8) 0.0301(3) Uani d . 1
H H16B -0.1554 0.3787 0.4786 0.036 Uiso calc R 1
C C17B -0.05131(13) 0.31529(10) 0.55905(8) 0.0244(2) Uani d . 1
H H17B -0.0671 0.3702 0.5897 0.029 Uiso calc R 1
C C18B 0.02563(11) 0.22841(9) 0.58046(7) 0.01913(19) Uani d . 1
C C19B 0.24126(11) 0.38604(9) 0.64970(7) 0.01962(19) Uani d . 1
C C20B 0.34318(11) 0.45291(9) 0.63042(6) 0.01827(18) Uani d . 1
C C21B 0.46664(11) 0.41264(9) 0.61181(7) 0.02008(19) Uani d . 1
H H21B 0.4852 0.3414 0.6129 0.024 Uiso calc R 1
C C22B 0.56133(11) 0.47684(9) 0.59181(7) 0.01983(19) Uani d . 1
H H22B 0.6425 0.4481 0.5797 0.024 Uiso calc R 1
C C23B 0.53688(11) 0.58575(9) 0.58939(6) 0.01799(18) Uani d . 1
C C24B 0.41208(11) 0.62549(9) 0.60930(7) 0.01957(19) Uani d . 1
H H24B 0.3929 0.6966 0.6091 0.023 Uiso calc R 1
C C25B 0.31841(11) 0.56037(9) 0.62903(7) 0.01934(19) Uani d . 1
H H25B 0.2371 0.5885 0.6417 0.023 Uiso calc R 1
C C26B 0.75955(12) 0.60989(10) 0.55081(7) 0.0231(2) Uani d . 1
H H26C 0.8041 0.6619 0.5187 0.028 Uiso calc R 1
H H26D 0.7630 0.5495 0.5226 0.028 Uiso calc R 1
C C27B 0.82382(14) 0.58069(12) 0.62100(9) 0.0297(3) Uani d . 1
H H27D 0.9086 0.5550 0.6062 0.045 Uiso calc R 1
H H27E 0.7812 0.5281 0.6525 0.045 Uiso calc R 1
H H27F 0.8223 0.6405 0.6487 0.045 Uiso calc R 1
C C28B 0.60750(13) 0.76097(9) 0.57682(8) 0.0234(2) Uani d . 1
H H28C 0.6850 0.7872 0.5839 0.028 Uiso calc R 1
H H28D 0.5488 0.7724 0.6218 0.028 Uiso calc R 1
C C29B 0.55692(17) 0.82167(12) 0.50879(9) 0.0332(3) Uani d . 1
H H29D 0.5443 0.8938 0.5173 0.050 Uiso calc R 1
H H29E 0.4791 0.7973 0.5021 0.050 Uiso calc R 1
H H29F 0.6155 0.8122 0.4642 0.050 Uiso calc R 1

loop_
_atom_site_aniso_label
_atom_site_aniso_U_11
_atom_site_aniso_U_22
_atom_site_aniso_U_33
_atom_site_aniso_U_12
_atom_site_aniso_U_13
_atom_site_aniso_U_23
Sn1A 0.01533(3) 0.01867(3) 0.01684(3) 0.00027(2) -0.00050(2) -0.00571(2)
O1A 0.0188(4) 0.0216(4) 0.0221(4) -0.0024(3) 0.0012(3) -0.0059(3)
O2A 0.0214(4) 0.0282(5) 0.0222(4) -0.0039(3) 0.0027(3) -0.0029(3)
N1A 0.0211(4) 0.0215(5) 0.0247(5) -0.0030(3) -0.0038(4) -0.0039(4)
C1A 0.0306(6) 0.0265(6) 0.0197(5) 0.0017(5) -0.0028(4) -0.0053(4)
C2A 0.0383(7) 0.0361(7) 0.0191(6) 0.0000(6) -0.0041(5) -0.0081(5)
C3A 0.0330(7) 0.0301(6) 0.0232(6) -0.0066(5) 0.0050(5) -0.0125(5)
C4A 0.0230(5) 0.0264(6) 0.0288(6) -0.0025(4) 0.0045(4) -0.0132(5)
C5A 0.0194(5) 0.0259(6) 0.0249(6) -0.0008(4) -0.0006(4) -0.0115(4)
C6A 0.0211(5) 0.0202(5) 0.0187(5) -0.0027(4) 0.0007(4) -0.0065(4)
C7A 0.0158(4) 0.0247(5) 0.0196(5) -0.0020(4) -0.0007(4) -0.0043(4)
C8A 0.0272(6) 0.0236(6) 0.0237(6) -0.0009(4) -0.0039(4) -0.0033(4)
C9A 0.0349(7) 0.0271(6) 0.0314(7) -0.0021(5) -0.0060(6) 0.0007(5)
C10A 0.0321(7) 0.0373(8) 0.0278(7) -0.0102(6) -0.0073(5) 0.0066(6)
C11A 0.0467(9) 0.0418(8) 0.0198(6) -0.0181(7) -0.0041(6) -0.0006(5)
C12A 0.0399(8) 0.0301(7) 0.0204(6) -0.0109(5) 0.0000(5) -0.0047(5)
C13A 0.0192(5) 0.0271(6) 0.0182(5) -0.0026(4) -0.0017(4) -0.0034(4)
C14A 0.0191(5) 0.0351(7) 0.0212(5) 0.0001(4) -0.0040(4) 0.0021(5)
C15A 0.0220(5) 0.0260(6) 0.0291(6) 0.0053(4) -0.0001(4) 0.0048(5)
C16A 0.0234(5) 0.0200(5) 0.0326(7) 0.0032(4) 0.0011(5) -0.0059(5)
C17A 0.0186(5) 0.0240(5) 0.0282(6) 0.0001(4) -0.0020(4) -0.0095(4)
C18A 0.0166(4) 0.0202(5) 0.0183(5) 0.0005(3) -0.0011(3) -0.0030(4)
C19A 0.0146(4) 0.0214(5) 0.0204(5) 0.0013(3) -0.0014(3) -0.0031(4)
C20A 0.0147(4) 0.0214(5) 0.0177(5) -0.0003(3) -0.0021(3) -0.0029(4)
C21A 0.0183(5) 0.0279(6) 0.0165(5) -0.0016(4) -0.0019(4) -0.0046(4)
C22A 0.0201(5) 0.0277(6) 0.0198(5) -0.0019(4) -0.0035(4) -0.0079(4)
C23A 0.0157(4) 0.0200(5) 0.0200(5) 0.0008(3) -0.0048(4) -0.0026(4)
C24A 0.0181(5) 0.0213(5) 0.0178(5) 0.0000(4) -0.0004(4) -0.0029(4)
C25A 0.0178(4) 0.0195(5) 0.0194(5) 0.0009(3) -0.0007(4) -0.0046(4)
C26A 0.0301(6) 0.0309(7) 0.0311(7) -0.0087(5) -0.0091(5) -0.0083(5)
C27A 0.0433(9) 0.0332(8) 0.0609(12) 0.0007(7) -0.0020(8) -0.0240(8)
C28A 0.0245(5) 0.0218(5) 0.0261(6) -0.0028(4) -0.0045(4) 0.0041(4)
C29A 0.0233(6) 0.0351(7) 0.0366(8) -0.0021(5) 0.0038(5) 0.0069(6)
Sn1B 0.01789(3) 0.01769(3) 0.01621(3) -0.00167(2) -0.00086(2) -0.00145(2)
O1B 0.0224(4) 0.0202(4) 0.0234(4) -0.0046(3) -0.0019(3) -0.0007(3)
O2B 0.0206(4) 0.0262(4) 0.0246(4) -0.0040(3) -0.0019(3) -0.0029(3)
N1B 0.0217(4) 0.0182(4) 0.0220(5) -0.0041(3) -0.0006(3) -0.0038(3)
C1B 0.0311(6) 0.0239(6) 0.0223(6) 0.0022(4) 0.0014(5) -0.0012(4)
C2B 0.0395(8) 0.0296(7) 0.0307(7) 0.0072(6) 0.0065(6) -0.0057(6)
C3B 0.0354(7) 0.0357(7) 0.0239(6) -0.0009(6) 0.0069(5) -0.0071(5)
C4B 0.0296(6) 0.0312(6) 0.0191(5) -0.0053(5) 0.0012(4) -0.0017(5)
C5B 0.0240(5) 0.0245(5) 0.0192(5) -0.0021(4) -0.0008(4) -0.0009(4)
C6B 0.0191(5) 0.0219(5) 0.0177(5) -0.0021(4) -0.0012(4) -0.0030(4)
C7B 0.0221(5) 0.0188(5) 0.0180(5) -0.0013(4) 0.0002(4) -0.0012(4)
C8B 0.0235(5) 0.0214(5) 0.0207(5) -0.0035(4) 0.0005(4) -0.0004(4)
C9B 0.0349(7) 0.0205(5) 0.0187(5) -0.0043(4) 0.0020(4) -0.0008(4)
C10B 0.0362(7) 0.0213(5) 0.0216(6) 0.0050(5) 0.0022(5) -0.0026(4)
C11B 0.0245(6) 0.0304(6) 0.0283(6) 0.0051(5) 0.0001(5) -0.0031(5)
C12B 0.0213(5) 0.0241(5) 0.0248(6) -0.0011(4) -0.0011(4) -0.0015(4)
C13B 0.0291(6) 0.0207(5) 0.0234(6) 0.0001(4) -0.0048(4) -0.0043(4)
C14B 0.0405(8) 0.0270(6) 0.0253(6) 0.0012(5) -0.0086(5) -0.0099(5)
C15B 0.0417(8) 0.0328(7) 0.0234(6) 0.0021(6) -0.0117(5) -0.0081(5)
C16B 0.0362(7) 0.0289(6) 0.0258(6) 0.0063(5) -0.0110(5) -0.0053(5)
C17B 0.0279(6) 0.0235(5) 0.0226(5) 0.0030(4) -0.0059(4) -0.0069(4)
C18B 0.0200(5) 0.0196(5) 0.0177(5) -0.0026(4) -0.0011(4) -0.0025(4)
C19B 0.0231(5) 0.0212(5) 0.0150(4) -0.0046(4) -0.0019(4) -0.0018(4)
C20B 0.0208(5) 0.0189(5) 0.0155(4) -0.0031(3) -0.0023(4) -0.0019(4)
C21B 0.0223(5) 0.0179(5) 0.0202(5) -0.0021(4) -0.0017(4) -0.0034(4)
C22B 0.0203(5) 0.0189(5) 0.0202(5) -0.0015(4) -0.0005(4) -0.0044(4)
C23B 0.0215(5) 0.0181(5) 0.0150(4) -0.0031(3) -0.0022(3) -0.0031(3)
C24B 0.0234(5) 0.0173(5) 0.0183(5) -0.0012(4) -0.0029(4) -0.0025(4)
C25B 0.0199(5) 0.0212(5) 0.0170(5) -0.0004(4) -0.0028(4) -0.0023(4)
C26B 0.0231(5) 0.0232(5) 0.0227(5) -0.0052(4) 0.0026(4) -0.0058(4)
C27B 0.0261(6) 0.0310(7) 0.0332(7) 0.0009(5) -0.0067(5) -0.0087(5)
C28B 0.0295(6) 0.0179(5) 0.0236(5) -0.0053(4) -0.0022(4) -0.0042(4)
C29B 0.0455(8) 0.0233(6) 0.0302(7) -0.0023(5) -0.0056(6) 0.0021(5)

loop_
_atom_type_symbol
_atom_type_description
_atom_type_scat_dispersion_real
_atom_type_scat_dispersion_imag
_atom_type_scat_source
C C 0.0033 0.0016 'International Tables Vol C Tables 4.2.6.8 and 6.1.1.4'
H H 0.0000 0.0000 'International Tables Vol C Tables 4.2.6.8 and 6.1.1.4'
N N 0.0061 0.0033 'International Tables Vol C Tables 4.2.6.8 and 6.1.1.4'
O O 0.0106 0.0060 'International Tables Vol C Tables 4.2.6.8 and 6.1.1.4'
Sn Sn -0.6537 1.4246 'International Tables Vol C Tables 4.2.6.8 and 6.1.1.4'

loop_
_geom_angle_atom_site_label_1
_geom_angle_atom_site_label_2
_geom_angle_atom_site_label_3
_geom_angle
_geom_angle_publ_flag
O1A Sn1A C18A 105.41(4) y
O1A Sn1A C7A 115.32(4) ?
C18A Sn1A C7A 117.81(4) y
O1A Sn1A C6A 94.13(4) y
C18A Sn1A C6A 113.72(5) ?
C7A Sn1A C6A 108.11(5) y
C19A O1A Sn1A 107.48(7) ?
C23A N1A C26A 121.63(11) ?
C23A N1A C28A 122.21(11) ?
C26A N1A C28A 116.15(11) ?
C6A C1A C2A 120.52(13) ?
C6A C1A H1AA 119.7 ?
C2A C1A H1AA 119.7 ?
C3A C2A C1A 120.49(13) ?
C3A C2A H2AA 119.8 ?
C1A C2A H2AA 119.8 ?
C4A C3A C2A 119.62(12) ?
C4A C3A H3AA 120.2 ?
C2A C3A H3AA 120.2 ?
C3A C4A C5A 119.99(13) ?
C3A C4A H4AA 120.0 ?
C5A C4A H4AA 120.0 ?
C4A C5A C6A 121.35(12) ?
C4A C5A H5AA 119.3 ?
C6A C5A H5AA 119.3 ?
C1A C6A C5A 118.03(11) ?
C1A C6A Sn1A 126.23(9) ?
C5A C6A Sn1A 115.64(9) ?
C12A C7A C8A 118.38(12) ?
C12A C7A Sn1A 121.48(10) ?
C8A C7A Sn1A 120.06(9) ?
C9A C8A C7A 120.66(13) ?
C9A C8A H8AA 119.7 ?
C7A C8A H8AA 119.7 ?
C10A C9A C8A 120.32(14) ?
C10A C9A H9AA 119.8 ?
C8A C9A H9AA 119.8 ?
C9A C10A C11A 119.50(14) ?
C9A C10A H10A 120.2 ?
C11A C10A H10A 120.2 ?
C10A C11A C12A 120.33(14) ?
C10A C11A H11A 119.8 ?
C12A C11A H11A 119.8 ?
C11A C12A C7A 120.78(14) ?
C11A C12A H12A 119.6 ?
C7A C12A H12A 119.6 ?
C14A C13A C18A 120.76(12) ?
C14A C13A H13A 119.6 ?
C18A C13A H13A 119.6 ?
C15A C14A C13A 120.08(12) ?
C15A C14A H14A 120.0 ?
C13A C14A H14A 120.0 ?
C14A C15A C16A 120.09(12) ?
C14A C15A H15A 120.0 ?
C16A C15A H15A 120.0 ?
C15A C16A C17A 119.99(12) ?
C15A C16A H16A 120.0 ?
C17A C16A H16A 120.0 ?
C16A C17A C18A 120.64(12) ?
C16A C17A H17A 119.7 ?
C18A C17A H17A 119.7 ?
C13A C18A C17A 118.44(11) ?
C13A C18A Sn1A 119.85(9) ?
C17A C18A Sn1A 121.70(8) ?
O2A C19A O1A 119.82(11) ?
O2A C19A C20A 123.42(11) ?
O1A C19A C20A 116.69(10) ?
C21A C20A C25A 117.78(11) ?
C21A C20A C19A 119.70(11) ?
C25A C20A C19A 122.39(10) ?
C22A C21A C20A 121.63(11) ?
C22A C21A H21A 119.2 ?
C20A C21A H21A 119.2 ?
C21A C22A C23A 120.94(11) ?
C21A C22A H22A 119.5 ?
C23A C22A H22A 119.5 ?
N1A C23A C24A 121.28(11) ?
N1A C23A C22A 121.70(11) ?
C24A C23A C22A 117.02(11) ?
C25A C24A C23A 121.23(11) ?
C25A C24A H24A 119.4 ?
C23A C24A H24A 119.4 ?
C24A C25A C20A 121.39(11) ?
C24A C25A H25A 119.3 ?
C20A C25A H25A 119.3 ?
N1A C26A C27A 112.17(12) ?
N1A C26A H26A 109.2 ?
C27A C26A H26A 109.2 ?
N1A C26A H26B 109.2 ?
C27A C26A H26B 109.2 ?
H26A C26A H26B 107.9 ?
C26A C27A H27A 109.5 ?
C26A C27A H27B 109.5 ?
H27A C27A H27B 109.5 ?
C26A C27A H27C 109.5 ?
H27A C27A H27C 109.5 ?
H27B C27A H27C 109.5 ?
N1A C28A C29A 112.99(11) ?
N1A C28A H28A 109.0 ?
C29A C28A H28A 109.0 ?
N1A C28A H28B 109.0 ?
C29A C28A H28B 109.0 ?
H28A C28A H28B 107.8 ?
C28A C29A H29A 109.5 ?
C28A C29A H29B 109.5 ?
H29A C29A H29B 109.5 ?
C28A C29A H29C 109.5 ?
H29A C29A H29C 109.5 ?
H29B C29A H29C 109.5 ?
O1B Sn1B C18B 108.36(4) y
O1B Sn1B C6B 114.95(4) y
C18B Sn1B C6B 117.40(5) ?
O1B Sn1B C7B 93.66(4) ?
C18B Sn1B C7B 108.42(5) y
C6B Sn1B C7B 111.40(5) y
C19B O1B Sn1B 105.56(8) ?
C23B N1B C28B 121.29(11) ?
C23B N1B C26B 121.82(10) ?
C28B N1B C26B 116.01(10) ?
C2B C1B C6B 120.23(13) ?
C2B C1B H1BA 119.9 ?
C6B C1B H1BA 119.9 ?
C3B C2B C1B 120.30(14) ?
C3B C2B H2BA 119.9 ?
C1B C2B H2BA 119.9 ?
C2B C3B C4B 120.00(13) ?
C2B C3B H3BA 120.0 ?
C4B C3B H3BA 120.0 ?
C3B C4B C5B 119.75(13) ?
C3B C4B H4BA 120.1 ?
C5B C4B H4BA 120.1 ?
C4B C5B C6B 120.97(12) ?
C4B C5B H5BA 119.5 ?
C6B C5B H5BA 119.5 ?
C1B C6B C5B 118.75(12) ?
C1B C6B Sn1B 122.16(9) ?
C5B C6B Sn1B 118.83(9) ?
C12B C7B C8B 118.35(11) ?
C12B C7B Sn1B 121.23(9) ?
C8B C7B Sn1B 120.41(9) ?
C9B C8B C7B 120.65(12) ?
C9B C8B H8BA 119.7 ?
C7B C8B H8BA 119.7 ?
C10B C9B C8B 120.33(12) ?
C10B C9B H9BA 119.8 ?
C8B C9B H9BA 119.8 ?
C9B C10B C11B 119.90(12) ?
C9B C10B H10B 120.1 ?
C11B C10B H10B 120.1 ?
C10B C11B C12B 119.98(13) ?
C10B C11B H11B 120.0 ?
C12B C11B H11B 120.0 ?
C11B C12B C7B 120.76(12) ?
C11B C12B H12B 119.6 ?
C7B C12B H12B 119.6 ?
C18B C13B C14B 120.59(12) ?
C18B C13B H13B 119.7 ?
C14B C13B H13B 119.7 ?
C15B C14B C13B 119.96(13) ?
C15B C14B H14B 120.0 ?
C13B C14B H14B 120.0 ?
C14B C15B C16B 119.88(13) ?
C14B C15B H15B 120.1 ?
C16B C15B H15B 120.1 ?
C15B C16B C17B 120.19(13) ?
C15B C16B H16B 119.9 ?
C17B C16B H16B 119.9 ?
C16B C17B C18B 120.53(12) ?
C16B C17B H17B 119.7 ?
C18B C17B H17B 119.7 ?
C13B C18B C17B 118.85(11) ?
C13B C18B Sn1B 119.59(9) ?
C17B C18B Sn1B 121.56(9) ?
O2B C19B O1B 119.52(11) ?
O2B C19B C20B 123.94(11) ?
O1B C19B C20B 116.54(11) ?
C25B C20B C21B 118.08(11) ?
C25B C20B C19B 120.03(11) ?
C21B C20B C19B 121.88(11) ?
C22B C21B C20B 121.20(11) ?
C22B C21B H21B 119.4 ?
C20B C21B H21B 119.4 ?
C21B C22B C23B 121.10(11) ?
C21B C22B H22B 119.5 ?
C23B C22B H22B 119.5 ?
N1B C23B C24B 121.25(11) ?
N1B C23B C22B 121.56(11) ?
C24B C23B C22B 117.19(10) ?
C25B C24B C23B 121.05(11) ?
C25B C24B H24B 119.5 ?
C23B C24B H24B 119.5 ?
C24B C25B C20B 121.38(11) ?
C24B C25B H25B 119.3 ?
C20B C25B H25B 119.3 ?
N1B C26B C27B 112.69(11) ?
N1B C26B H26C 109.1 ?
C27B C26B H26C 109.1 ?
N1B C26B H26D 109.1 ?
C27B C26B H26D 109.1 ?
H26C C26B H26D 107.8 ?
C26B C27B H27D 109.5 ?
C26B C27B H27E 109.5 ?
H27D C27B H27E 109.5 ?
C26B C27B H27F 109.5 ?
H27D C27B H27F 109.5 ?
H27E C27B H27F 109.5 ?
N1B C28B C29B 113.27(11) ?
N1B C28B H28C 108.9 ?
C29B C28B H28C 108.9 ?
N1B C28B H28D 108.9 ?
C29B C28B H28D 108.9 ?
H28C C28B H28D 107.7 ?
C28B C29B H29D 109.5 ?
C28B C29B H29E 109.5 ?
H29D C29B H29E 109.5 ?
C28B C29B H29F 109.5 ?
H29D C29B H29F 109.5 ?
H29E C29B H29F 109.5 ?

loop_
_geom_bond_atom_site_label_1
_geom_bond_atom_site_label_2
_geom_bond_distance
_geom_bond_publ_flag
Sn1A O1A 2.0686(9) y
Sn1A C18A 2.1285(11) y
Sn1A C7A 2.1365(13) y
Sn1A C6A 2.1413(12) y
O1A C19A 1.3176(15) ?
O2A C19A 1.2364(15) ?
N1A C23A 1.3659(16) ?
N1A C26A 1.4559(17) ?
N1A C28A 1.4608(18) ?
C1A C6A 1.3945(18) ?
C1A C2A 1.3972(19) ?
C1A H1AA 0.9300 ?
C2A C3A 1.385(2) ?
C2A H2AA 0.9300 ?
C3A C4A 1.381(2) ?
C3A H3AA 0.9300 ?
C4A C5A 1.3909(18) ?
C4A H4AA 0.9300 ?
C5A C6A 1.3974(18) ?
C5A H5AA 0.9300 ?
C7A C12A 1.3954(18) ?
C7A C8A 1.3969(18) ?
C8A C9A 1.393(2) ?
C8A H8AA 0.9300 ?
C9A C10A 1.383(2) ?
C9A H9AA 0.9300 ?
C10A C11A 1.388(2) ?
C10A H10A 0.9300 ?
C11A C12A 1.389(2) ?
C11A H11A 0.9300 ?
C12A H12A 0.9300 ?
C13A C14A 1.3904(18) ?
C13A C18A 1.3988(16) ?
C13A H13A 0.9300 ?
C14A C15A 1.385(2) ?
C14A H14A 0.9300 ?
C15A C16A 1.385(2) ?
C15A H15A 0.9300 ?
C16A C17A 1.3947(18) ?
C16A H16A 0.9300 ?
C17A C18A 1.3990(17) ?
C17A H17A 0.9300 ?
C19A C20A 1.4676(17) ?
C20A C21A 1.3986(17) ?
C20A C25A 1.4017(17) ?
C21A C22A 1.3798(18) ?
C21A H21A 0.9300 ?
C22A C23A 1.4183(18) ?
C22A H22A 0.9300 ?
C23A C24A 1.4160(17) ?
C24A C25A 1.3785(17) ?
C24A H24A 0.9300 ?
C25A H25A 0.9300 ?
C26A C27A 1.519(2) ?
C26A H26A 0.9700 ?
C26A H26B 0.9700 ?
C27A H27A 0.9600 ?
C27A H27B 0.9600 ?
C27A H27C 0.9600 ?
C28A C29A 1.519(2) ?
C28A H28A 0.9700 ?
C28A H28B 0.9700 ?
C29A H29A 0.9600 ?
C29A H29B 0.9600 ?
C29A H29C 0.9600 ?
Sn1B O1B 2.0639(9) y
Sn1B C18B 2.1240(12) y
Sn1B C6B 2.1301(12) y
Sn1B C7B 2.1362(12) y
O1B C19B 1.3166(15) ?
O2B C19B 1.2397(15) ?
N1B C23B 1.3652(15) ?
N1B C28B 1.4612(16) ?
N1B C26B 1.4620(17) ?
C1B C2B 1.394(2) ?
C1B C6B 1.3956(18) ?
C1B H1BA 0.9300 ?
C2B C3B 1.387(2) ?
C2B H2BA 0.9300 ?
C3B C4B 1.387(2) ?
C3B H3BA 0.9300 ?
C4B C5B 1.3883(19) ?
C4B H4BA 0.9300 ?
C5B C6B 1.3981(17) ?
C5B H5BA 0.9300 ?
C7B C12B 1.3995(18) ?
C7B C8B 1.4011(17) ?
C8B C9B 1.3911(19) ?
C8B H8BA 0.9300 ?
C9B C10B 1.383(2) ?
C9B H9BA 0.9300 ?
C10B C11B 1.389(2) ?
C10B H10B 0.9300 ?
C11B C12B 1.3941(19) ?
C11B H11B 0.9300 ?
C12B H12B 0.9300 ?
C13B C18B 1.3934(17) ?
C13B C14B 1.3939(19) ?
C13B H13B 0.9300 ?
C14B C15B 1.386(2) ?
C14B H14B 0.9300 ?
C15B C16B 1.388(2) ?
C15B H15B 0.9300 ?
C16B C17B 1.3883(19) ?
C16B H16B 0.9300 ?
C17B C18B 1.3961(18) ?
C17B H17B 0.9300 ?
C19B C20B 1.4640(16) ?
C20B C25B 1.3989(17) ?
C20B C21B 1.4007(17) ?
C21B C22B 1.3811(17) ?
C21B H21B 0.9300 ?
C22B C23B 1.4162(16) ?
C22B H22B 0.9300 ?
C23B C24B 1.4152(17) ?
C24B C25B 1.3799(17) ?
C24B H24B 0.9300 ?
C25B H25B 0.9300 ?
C26B C27B 1.520(2) ?
C26B H26C 0.9700 ?
C26B H26D 0.9700 ?
C27B H27D 0.9600 ?
C27B H27E 0.9600 ?
C27B H27F 0.9600 ?
C28B C29B 1.526(2) ?
C28B H28C 0.9700 ?
C28B H28D 0.9700 ?
C29B H29D 0.9600 ?
C29B H29E 0.9600 ?
C29B H29F 0.9600 ?

loop_
_geom_hbond_atom_site_label_D
_geom_hbond_atom_site_label_H
_geom_hbond_atom_site_label_A
_geom_hbond_site_symmetry_A
_geom_hbond_distance_DH
_geom_hbond_distance_HA
_geom_hbond_distance_DA
_geom_hbond_angle_DHA
_geom_hbond_publ_flag
C4A H4AA O1A 2_655 0.93 2.55 3.239(2) 132 y
C1B H1BA O2B 1_555 0.93 2.52 3.121(2) 123 y
C12A H12A O2A 1_555 0.93 2.43 3.080(2) 127 y
C12B H12B O1B 1_555 0.93 2.55 3.120(2) 120 y
C17A H17A O2A 1_555 0.93 2.35 3.082(2) 135 y
C8A H8AA Cg1 2_556 0.93 3.15 3.795(2) 128 y
C10A H10A Cg2 2_556 0.93 3.06 3.462(2) 108 y
C4B H4BA Cg3 2_556 0.93 2.85 3.567(2) 135 y
C9B H9BA Cg4 2_556 0.93 2.59 3.3270(10) 137 y
C15A H15A Cg5 1_455 0.93 2.85 3.6610(10) 146 y
C22A H22A Cg6 2_666 0.93 3.13 3.6530(10) 118 y
C26B H26C Cg2 2_666 0.97 2.88 3.7230(10) 146 y
C29A H29A Cg4 2_665 0.96 2.87 3.799(2) 162 y

loop_
_geom_torsion_atom_site_label_1
_geom_torsion_atom_site_label_2
_geom_torsion_atom_site_label_3
_geom_torsion_atom_site_label_4
_geom_torsion
C18A Sn1A O1A C19A 66.58(8)
C7A Sn1A O1A C19A -65.16(9)
C6A Sn1A O1A C19A -177.42(8)
C6A C1A C2A C3A -0.3(2)
C1A C2A C3A C4A -0.1(2)
C2A C3A C4A C5A 0.3(2)
C3A C4A C5A C6A -0.1(2)
C2A C1A C6A C5A 0.5(2)
C2A C1A C6A Sn1A 176.52(11)
C4A C5A C6A C1A -0.30(19)
C4A C5A C6A Sn1A -176.75(10)
O1A Sn1A C6A C1A -98.41(11)
C18A Sn1A C6A C1A 10.41(13)
C7A Sn1A C6A C1A 143.25(11)
O1A Sn1A C6A C5A 77.70(10)
C18A Sn1A C6A C5A -173.47(9)
C7A Sn1A C6A C5A -40.64(10)
O1A Sn1A C7A C12A 67.85(12)
C18A Sn1A C7A C12A -57.73(12)
C6A Sn1A C7A C12A 171.65(11)
O1A Sn1A C7A C8A -115.53(10)
C18A Sn1A C7A C8A 118.89(10)
C6A Sn1A C7A C8A -11.73(11)
C12A C7A C8A C9A -1.3(2)
Sn1A C7A C8A C9A -178.07(11)
C7A C8A C9A C10A 0.1(2)
C8A C9A C10A C11A 1.2(2)
C9A C10A C11A C12A -1.3(3)
C10A C11A C12A C7A 0.0(2)
C8A C7A C12A C11A 1.3(2)
Sn1A C7A C12A C11A 178.01(12)
C18A C13A C14A C15A -0.6(2)
C13A C14A C15A C16A 0.6(2)
C14A C15A C16A C17A -0.1(2)
C15A C16A C17A C18A -0.3(2)
C14A C13A C18A C17A 0.27(19)
C14A C13A C18A Sn1A 178.79(10)
C16A C17A C18A C13A 0.18(19)
C16A C17A C18A Sn1A -178.31(10)
O1A Sn1A C18A C13A 124.31(10)
C7A Sn1A C18A C13A -105.38(10)
C6A Sn1A C18A C13A 22.61(11)
O1A Sn1A C18A C17A -57.22(11)
C7A Sn1A C18A C17A 73.09(11)
C6A Sn1A C18A C17A -158.92(10)
Sn1A O1A C19A O2A 11.67(13)
Sn1A O1A C19A C20A -165.51(8)
O2A C19A C20A C21A -5.14(17)
O1A C19A C20A C21A 171.93(11)
O2A C19A C20A C25A 178.96(11)
O1A C19A C20A C25A -3.97(16)
C25A C20A C21A C22A 0.25(17)
C19A C20A C21A C22A -175.83(11)
C20A C21A C22A C23A -1.15(18)
C26A N1A C23A C24A -175.31(12)
C28A N1A C23A C24A 3.34(17)
C26A N1A C23A C22A 3.85(18)
C28A N1A C23A C22A -177.50(11)
C21A C22A C23A N1A -178.06(11)
C21A C22A C23A C24A 1.13(17)
N1A C23A C24A C25A 178.93(11)
C22A C23A C24A C25A -0.26(17)
C23A C24A C25A C20A -0.62(17)
C21A C20A C25A C24A 0.63(17)
C19A C20A C25A C24A 176.60(11)
C23A N1A C26A C27A -89.89(17)
C28A N1A C26A C27A 91.38(16)
C23A N1A C28A C29A -86.75(15)
C26A N1A C28A C29A 91.97(15)
C18B Sn1B O1B C19B 70.76(8)
C6B Sn1B O1B C19B -62.80(8)
C7B Sn1B O1B C19B -178.46(8)
C6B C1B C2B C3B 0.6(2)
C1B C2B C3B C4B 0.1(3)
C2B C3B C4B C5B -0.7(2)
C3B C4B C5B C6B 0.7(2)
C2B C1B C6B C5B -0.5(2)
C2B C1B C6B Sn1B 173.59(12)
C4B C5B C6B C1B -0.12(19)
C4B C5B C6B Sn1B -174.43(10)
O1B Sn1B C6B C1B 76.24(11)
C18B Sn1B C6B C1B -52.98(12)
C7B Sn1B C6B C1B -178.81(10)
O1B Sn1B C6B C5B -109.64(10)
C18B Sn1B C6B C5B 121.13(9)
C7B Sn1B C6B C5B -4.70(11)
O1B Sn1B C7B C12B 5.88(11)
C18B Sn1B C7B C12B 116.61(10)
C6B Sn1B C7B C12B -112.74(10)
O1B Sn1B C7B C8B -172.72(10)
C18B Sn1B C7B C8B -61.99(11)
C6B Sn1B C7B C8B 68.66(11)
C12B C7B C8B C9B 1.25(19)
Sn1B C7B C8B C9B 179.89(10)
C7B C8B C9B C10B 0.2(2)
C8B C9B C10B C11B -1.1(2)
C9B C10B C11B C12B 0.5(2)
C10B C11B C12B C7B 1.0(2)
C8B C7B C12B C11B -1.87(19)
Sn1B C7B C12B C11B 179.50(10)
C18B C13B C14B C15B -0.4(2)
C13B C14B C15B C16B 0.5(3)
C14B C15B C16B C17B -0.4(3)
C15B C16B C17B C18B 0.2(2)
C14B C13B C18B C17B 0.1(2)
C14B C13B C18B Sn1B 179.75(11)
C16B C17B C18B C13B 0.0(2)
C16B C17B C18B Sn1B -179.65(11)
O1B Sn1B C18B C13B 93.73(10)
C6B Sn1B C18B C13B -134.00(10)
C7B Sn1B C18B C13B -6.72(11)
O1B Sn1B C18B C17B -86.62(11)
C6B Sn1B C18B C17B 45.65(12)
C7B Sn1B C18B C17B 172.93(10)
Sn1B O1B C19B O2B 1.75(13)
Sn1B O1B C19B C20B -178.03(8)
O2B C19B C20B C25B 9.57(18)
O1B C19B C20B C25B -170.66(11)
O2B C19B C20B C21B -169.39(12)
O1B C19B C20B C21B 10.37(16)
C25B C20B C21B C22B -0.71(17)
C19B C20B C21B C22B 178.28(11)
C20B C21B C22B C23B -0.02(18)
C28B N1B C23B C24B 8.88(17)
C26B N1B C23B C24B 177.71(11)
C28B N1B C23B C22B -171.06(11)
C26B N1B C23B C22B -2.23(17)
C21B C22B C23B N1B -179.20(11)
C21B C22B C23B C24B 0.86(17)
N1B C23B C24B C25B 179.08(11)
C22B C23B C24B C25B -0.98(17)
C23B C24B C25B C20B 0.27(18)
C21B C20B C25B C24B 0.59(17)
C19B C20B C25B C24B -178.42(11)
C23B N1B C26B C27B -82.00(14)
C28B N1B C26B C27B 87.39(14)
C23B N1B C28B C29B -86.42(15)
C26B N1B C28B C29B 104.13(14)

loop_
_cod_related_entry_id
_cod_related_entry_database
_cod_related_entry_code
1 ChemSpider 24736986
